data_7015105
loop_
_publ_author_name
'Tong, Hong-Bo'
'Li, Min'
'Bai, Sheng-Di'
'Yuan, Shi-Fang'
'Chao, Jian-Bin'
'Huang, Shuping'
'Liu, Dian-Sheng'

_publ_section_title
;
 A bulky silyl shift-directed synthesis of a silyl-linked
 amidinate-amidine and its Zr(IV) complex.
;
_journal_issue 16
_journal_name_full 'Dalton transactions (Cambridge, England : 2003)'
_journal_page_first 4236
_journal_page_last 4241
_journal_paper_doi 10.1039/c0dt01177k
_journal_volume 40
_journal_year 2011
_chemical_formula_sum 'C38 H60 Li2 N6 O2 Si2'
_chemical_formula_weight 702.98
_chemical_name_systematic
;
?
;
_space_group_IT_number 2
_symmetry_cell_setting triclinic
_symmetry_space_group_name_Hall '-P 1'
_symmetry_space_group_name_H-M 'P -1'
_atom_sites_solution_hydrogens geom
_atom_sites_solution_primary direct
_atom_sites_solution_secondary difmap
_audit_creation_method SHELXL-97
_cell_angle_alpha 81.586(4)
_cell_angle_beta 75.624(4)
_cell_angle_gamma 67.478(4)
_cell_formula_units_Z 2
_cell_length_a 11.089(3)
_cell_length_b 12.471(3)
_cell_length_c 17.197(4)
_cell_measurement_reflns_used 1364
_cell_measurement_temperature 213(2)
_cell_measurement_theta_max 19.91
_cell_measurement_theta_min 2.21
_cell_volume 2124.5(9)
_computing_structure_refinement 'SHELXL-97 (Sheldrick, 1997)'
_computing_structure_solution 'SHELXS-97 (Sheldrick, 1990)'
_diffrn_ambient_temperature 213(2)
_diffrn_measured_fraction_theta_full 0.979
_diffrn_measured_fraction_theta_max 0.979
_diffrn_radiation_monochromator graphite
_diffrn_radiation_source 'fine-focus sealed tube'
_diffrn_radiation_type MoK\a
_diffrn_radiation_wavelength 0.71073
_diffrn_reflns_av_R_equivalents 0.0370
_diffrn_reflns_av_sigmaI/netI 0.1285
_diffrn_reflns_limit_h_max 12
_diffrn_reflns_limit_h_min -13
_diffrn_reflns_limit_k_max 12
_diffrn_reflns_limit_k_min -14
_diffrn_reflns_limit_l_max 16
_diffrn_reflns_limit_l_min -20
_diffrn_reflns_number 8820
_diffrn_reflns_theta_full 25.01
_diffrn_reflns_theta_max 25.01
_diffrn_reflns_theta_min 1.77
_exptl_absorpt_coefficient_mu 0.121
_exptl_absorpt_correction_T_max 0.9763
_exptl_absorpt_correction_T_min 0.9647
_exptl_absorpt_correction_type multi-scan
_exptl_absorpt_process_details SADABS
_exptl_crystal_colour colorless
_exptl_crystal_density_diffrn 1.099
_exptl_crystal_density_method 'not measured'
_exptl_crystal_description block
_exptl_crystal_F_000 760
_exptl_crystal_size_max 0.30
_exptl_crystal_size_mid 0.20
_exptl_crystal_size_min 0.20
_refine_diff_density_max 0.418
_refine_diff_density_min -0.403
_refine_diff_density_rms 0.051
_refine_ls_extinction_method none
_refine_ls_goodness_of_fit_ref 0.991
_refine_ls_hydrogen_treatment constr
_refine_ls_matrix_type full
_refine_ls_number_parameters 455
_refine_ls_number_reflns 7344
_refine_ls_number_restraints 64
_refine_ls_restrained_S_all 1.156
_refine_ls_R_factor_all 0.1344
_refine_ls_R_factor_gt 0.0754
_refine_ls_shift/su_max 0.000
_refine_ls_shift/su_mean 0.000
_refine_ls_structure_factor_coef Fsqd
_refine_ls_weighting_details 'calc w=1/[\s^2^(Fo^2^)+(0.0393P)^2^+0.0000P] where P=(Fo^2^+2Fc^2^)/3'
_refine_ls_weighting_scheme calc
_refine_ls_wR_factor_gt 0.1268
_refine_ls_wR_factor_ref 0.1462
_reflns_number_gt 4162
_reflns_number_total 7344
_reflns_threshold_expression >2sigma(I)
_cod_data_source_file c0dt01177k.txt
_cod_data_source_block hs0264p
_cod_depositor_comments
;
The following automatic conversions were performed:
'_symmetry_cell_setting' value 'Triclinic' changed to 'triclinic'
according to '/home/saulius/struct/CIF-dictionaries/cif_core.dic'
dictionary named 'cif_core.dic' version 2.4.1 from
2010-06-29.

'_refine_ls_hydrogen_treatment' value 'CONSTR' changed to
'constr' according to '/home/saulius/struct/CIF-dictionaries/cif_core.dic'
dictionary named 'cif_core.dic' version 2.4.1 from 2010-06-29.

Automatic conversion script
Id: cif_fix_enum 1555 2011-01-17 13:19:09Z saulius 
;
_cod_original_sg_symbol_H-M P-1
_cod_database_code 7015105

loop_
_symmetry_equiv_pos_as_xyz
'x, y, z'
'-x, -y, -z'

loop_
_atom_site_label
_atom_site_type_symbol
_atom_site_fract_x
_atom_site_fract_y
_atom_site_fract_z
_atom_site_U_iso_or_equiv
_atom_site_adp_type
_atom_site_occupancy
_atom_site_symmetry_multiplicity
_atom_site_calc_flag
_atom_site_refinement_flags
_atom_site_disorder_assembly
_atom_site_disorder_group
Li1 Li 0.2789(7) 0.2648(6) 0.1675(4) 0.0328(19) Uani 1 1 d D . .
Li2 Li 0.2053(7) 0.2413(6) 0.3170(5) 0.041(2) Uani 1 1 d D A .
N1 N 0.1591(3) 0.3908(3) 0.2519(2) 0.0280(9) Uani 1 1 d D . .
N2 N -0.0201(3) 0.2980(3) 0.3413(2) 0.0354(10) Uani 1 1 d . . .
H2B H -0.0403 0.2543 0.3121 0.042 Uiso 1 1 calc R . .
N3 N -0.0747(3) 0.4184(3) 0.1996(2) 0.0364(10) Uani 1 1 d . . .
N4 N 0.3001(3) 0.1101(3) 0.2384(2) 0.0274(9) Uani 1 1 d . . .
N5 N 0.1495(3) 0.2007(3) 0.1245(2) 0.0290(9) Uani 1 1 d . . .
H5A H 0.0643 0.2416 0.1492 0.035 Uiso 1 1 calc R . .
N6 N 0.0643(3) 0.0643(3) 0.2521(2) 0.0397(10) Uani 1 1 d . . .
O1 O 0.4354(3) 0.2728(2) 0.08572(18) 0.0414(8) Uani 1 1 d . . .
O2 O 0.2679(3) 0.2221(3) 0.41929(19) 0.0512(9) Uani 1 1 d DU . .
Si1 Si -0.00646(12) 0.42081(10) 0.27968(8) 0.0311(4) Uani 1 1 d . . .
Si2 Si 0.20760(12) 0.07619(10) 0.18859(8) 0.0302(3) Uani 1 1 d . . .
C1 C 0.2223(4) 0.4715(3) 0.2369(3) 0.0281(11) Uani 1 1 d . . .
C2 C 0.1655(4) 0.5891(4) 0.2142(3) 0.0360(12) Uani 1 1 d . . .
H2A H 0.0771 0.6187 0.2087 0.043 Uiso 1 1 calc R . .
C3 C 0.2357(5) 0.6629(4) 0.1997(3) 0.0482(14) Uani 1 1 d . . .
H3 H 0.1930 0.7409 0.1856 0.058 Uiso 1 1 calc R . .
C4 C 0.3666(5) 0.6239(4) 0.2057(3) 0.0513(15) Uani 1 1 d . . .
H4 H 0.4140 0.6738 0.1948 0.062 Uiso 1 1 calc R . .
C5 C 0.4261(5) 0.5080(4) 0.2283(3) 0.0574(16) Uani 1 1 d . . .
H5 H 0.5146 0.4794 0.2335 0.069 Uiso 1 1 calc R . .
C6 C 0.3559(4) 0.4343(4) 0.2431(3) 0.0444(14) Uani 1 1 d . . .
H6 H 0.3990 0.3566 0.2578 0.053 Uiso 1 1 calc R . .
C7 C -0.1097(4) 0.5556(4) 0.3347(3) 0.0476(14) Uani 1 1 d . . .
H7A H -0.0599 0.5679 0.3687 0.071 Uiso 1 1 calc R . .
H7B H -0.1900 0.5472 0.3671 0.071 Uiso 1 1 calc R . .
H7C H -0.1322 0.6209 0.2968 0.071 Uiso 1 1 calc R . .
C8 C -0.0492(4) 0.4898(4) 0.1263(3) 0.0493(14) Uani 1 1 d . . .
H8A H -0.0576 0.4579 0.0813 0.074 Uiso 1 1 calc R . .
H8B H 0.0395 0.4903 0.1177 0.074 Uiso 1 1 calc R . .
H8C H -0.1127 0.5678 0.1320 0.074 Uiso 1 1 calc R . .
C9 C -0.2136(4) 0.4246(4) 0.2169(3) 0.0572(16) Uani 1 1 d . . .
H9A H -0.2727 0.5043 0.2215 0.086 Uiso 1 1 calc R . .
H9B H -0.2310 0.3812 0.2666 0.086 Uiso 1 1 calc R . .
H9C H -0.2279 0.3924 0.1742 0.086 Uiso 1 1 calc R . .
C10 C -0.0984(4) 0.2994(4) 0.4202(3) 0.0367(12) Uani 1 1 d . . .
C11 C -0.0862(4) 0.3549(4) 0.4801(3) 0.0461(14) Uani 1 1 d . . .
H11 H -0.0262 0.3934 0.4684 0.055 Uiso 1 1 calc R . .
C12 C -0.1614(5) 0.3542(4) 0.5570(3) 0.0531(14) Uani 1 1 d . . .
H12 H -0.1514 0.3918 0.5964 0.064 Uiso 1 1 calc R . .
C13 C -0.2514(5) 0.2981(5) 0.5757(3) 0.0606(16) Uani 1 1 d . . .
H13 H -0.3022 0.2977 0.6276 0.073 Uiso 1 1 calc R . .
C14 C -0.2650(5) 0.2431(4) 0.5173(4) 0.0575(16) Uani 1 1 d . . .
H14 H -0.3251 0.2046 0.5296 0.069 Uiso 1 1 calc R . .
C15 C -0.1902(4) 0.2439(4) 0.4395(3) 0.0441(13) Uani 1 1 d . . .
H15 H -0.2016 0.2071 0.4001 0.053 Uiso 1 1 calc R . .
C16 C 0.4449(5) 0.3552(5) 0.0213(4) 0.0802(15) Uani 1 1 d . . .
H16A H 0.4910 0.3145 -0.0277 0.096 Uiso 1 1 calc R . .
H16B H 0.4987 0.3957 0.0308 0.096 Uiso 1 1 calc R . .
C17 C 0.3203(5) 0.4384(4) 0.0095(4) 0.080(2) Uani 1 1 d . . .
H17A H 0.2641 0.3992 0.0031 0.119 Uiso 1 1 calc R . .
H17B H 0.3342 0.4871 -0.0379 0.119 Uiso 1 1 calc R . .
H17C H 0.2782 0.4854 0.0552 0.119 Uiso 1 1 calc R . .
C18 C 0.5545(4) 0.1712(4) 0.0802(3) 0.0532(15) Uani 1 1 d . . .
H18A H 0.5782 0.1422 0.0270 0.064 Uiso 1 1 calc R . .
H18B H 0.5367 0.1113 0.1189 0.064 Uiso 1 1 calc R . .
C19 C 0.6718(5) 0.1927(5) 0.0954(4) 0.081(2) Uani 1 1 d . . .
H19A H 0.7040 0.2368 0.0502 0.122 Uiso 1 1 calc R . .
H19B H 0.7417 0.1196 0.1027 0.122 Uiso 1 1 calc R . .
H19C H 0.6439 0.2353 0.1429 0.122 Uiso 1 1 calc R . .
C20 C 0.4100(4) 0.0288(4) 0.2667(3) 0.0304(11) Uani 1 1 d . . .
C21 C 0.5069(4) 0.0646(4) 0.2813(3) 0.0365(12) Uani 1 1 d . . .
H21 H 0.4967 0.1426 0.2714 0.044 Uiso 1 1 calc R . .
C22 C 0.6177(4) -0.0115(4) 0.3098(3) 0.0467(14) Uani 1 1 d . . .
H22 H 0.6802 0.0158 0.3185 0.056 Uiso 1 1 calc R . .
C23 C 0.6356(5) -0.1283(4) 0.3254(3) 0.0539(15) Uani 1 1 d . . .
H23 H 0.7096 -0.1799 0.3446 0.065 Uiso 1 1 calc R . .
C24 C 0.5418(5) -0.1661(4) 0.3120(3) 0.0489(14) Uani 1 1 d . . .
H24 H 0.5527 -0.2442 0.3222 0.059 Uiso 1 1 calc R . .
C25 C 0.4324(4) -0.0907(4) 0.2838(3) 0.0374(12) Uani 1 1 d . . .
H25 H 0.3706 -0.1192 0.2757 0.045 Uiso 1 1 calc R . .
C26 C 0.2967(4) -0.0497(3) 0.1240(3) 0.0426(13) Uani 1 1 d . . .
H26A H 0.3839 -0.0496 0.0980 0.064 Uiso 1 1 calc R . .
H26B H 0.2471 -0.0441 0.0841 0.064 Uiso 1 1 calc R . .
H26C H 0.3052 -0.1206 0.1565 0.064 Uiso 1 1 calc R . .
C27 C -0.0373(5) 0.0538(5) 0.2170(3) 0.0686(17) Uani 1 1 d . . .
H27A H -0.0181 -0.0268 0.2109 0.103 Uiso 1 1 calc R . .
H27B H -0.0371 0.0951 0.1653 0.103 Uiso 1 1 calc R . .
H27C H -0.1234 0.0861 0.2516 0.103 Uiso 1 1 calc R . .
C28 C 0.0771(4) -0.0053(4) 0.3276(3) 0.0547(15) Uani 1 1 d . . .
H28A H -0.0066 0.0201 0.3656 0.082 Uiso 1 1 calc R . .
H28B H 0.1448 0.0038 0.3488 0.082 Uiso 1 1 calc R . .
H28C H 0.1015 -0.0857 0.3183 0.082 Uiso 1 1 calc R . .
C29 C 0.1461(4) 0.1951(3) 0.0432(3) 0.0314(11) Uani 1 1 d . . .
C30 C 0.2629(4) 0.1588(3) -0.0153(3) 0.0358(12) Uani 1 1 d . . .
H30 H 0.3445 0.1401 -0.0011 0.043 Uiso 1 1 calc R . .
C31 C 0.2609(5) 0.1498(4) -0.0934(3) 0.0458(13) Uani 1 1 d . . .
H31 H 0.3406 0.1248 -0.1312 0.055 Uiso 1 1 calc R . .
C32 C 0.1415(6) 0.1777(4) -0.1161(3) 0.0505(14) Uani 1 1 d . . .
H32 H 0.1401 0.1697 -0.1687 0.061 Uiso 1 1 calc R . .
C33 C 0.0242(5) 0.2174(4) -0.0600(3) 0.0545(15) Uani 1 1 d . . .
H33 H -0.0572 0.2389 -0.0750 0.065 Uiso 1 1 calc R . .
C34 C 0.0275(5) 0.2255(4) 0.0183(3) 0.0440(13) Uani 1 1 d . . .
H34 H -0.0526 0.2522 0.0556 0.053 Uiso 1 1 calc R . .
C35 C 0.2737(5) 0.3204(5) 0.4475(4) 0.081(2) Uani 1 1 d . A .
H35A H 0.2171 0.3341 0.5008 0.097 Uiso 1 1 calc R . .
H35B H 0.2376 0.3877 0.4125 0.097 Uiso 1 1 calc R . .
C36 C 0.4114(6) 0.3099(6) 0.4514(4) 0.100(2) Uani 1 1 d . . .
H36A H 0.4449 0.2482 0.4899 0.151 Uiso 1 1 calc R A .
H36B H 0.4082 0.3817 0.4675 0.151 Uiso 1 1 calc R . .
H36C H 0.4693 0.2931 0.3994 0.151 Uiso 1 1 calc R . .
C37A C 0.3018(7) 0.1118(7) 0.4686(5) 0.0802(15) Uani 0.796(8) 1 d PDU A 1
H37A H 0.3551 0.0483 0.4337 0.096 Uiso 0.796(8) 1 calc PR A 1
H37B H 0.3554 0.1139 0.5048 0.096 Uiso 0.796(8) 1 calc PR A 1
C38A C 0.1833(7) 0.0900(7) 0.5156(5) 0.0802(15) Uani 0.796(8) 1 d PDU A 1
H38A H 0.2099 0.0149 0.5435 0.120 Uiso 0.796(8) 1 calc PR A 1
H38B H 0.1274 0.0921 0.4803 0.120 Uiso 0.796(8) 1 calc PR A 1
H38C H 0.1346 0.1486 0.5539 0.120 Uiso 0.796(8) 1 calc PR A 1
C37B C 0.241(3) 0.165(2) 0.5090(11) 0.0802(15) Uani 0.204(8) 1 d PDU A 2
H37C H 0.1544 0.2067 0.5416 0.096 Uiso 0.204(8) 1 calc PR A 2
H37D H 0.3120 0.1502 0.5374 0.096 Uiso 0.204(8) 1 calc PR A 2
C38B C 0.248(3) 0.0518(16) 0.4688(17) 0.0802(15) Uani 0.204(8) 1 d PDU A 2
H38D H 0.2566 -0.0119 0.5086 0.120 Uiso 0.204(8) 1 calc PR A 2
H38E H 0.3242 0.0306 0.4249 0.120 Uiso 0.204(8) 1 calc PR A 2
H38F H 0.1682 0.0698 0.4495 0.120 Uiso 0.204(8) 1 calc PR A 2

loop_
_atom_site_aniso_label
_atom_site_aniso_U_11
_atom_site_aniso_U_22
_atom_site_aniso_U_33
_atom_site_aniso_U_23
_atom_site_aniso_U_13
_atom_site_aniso_U_12
Li1 0.032(4) 0.027(4) 0.035(5) 0.000(4) -0.005(4) -0.008(3)
Li2 0.032(4) 0.040(5) 0.053(6) -0.004(4) -0.013(4) -0.011(4)
N1 0.0208(19) 0.025(2) 0.036(2) -0.0026(17) -0.0035(17) -0.0065(16)
N2 0.033(2) 0.038(2) 0.035(3) -0.0078(19) 0.0043(19) -0.0179(18)
N3 0.024(2) 0.040(2) 0.042(3) 0.001(2) -0.0068(19) -0.0102(18)
N4 0.025(2) 0.026(2) 0.029(2) 0.0006(17) -0.0054(17) -0.0075(16)
N5 0.0221(19) 0.037(2) 0.026(2) -0.0033(18) -0.0025(17) -0.0095(17)
N6 0.041(2) 0.046(3) 0.036(3) 0.005(2) -0.004(2) -0.024(2)
O1 0.0370(19) 0.041(2) 0.042(2) 0.0069(17) -0.0036(16) -0.0158(16)
O2 0.056(2) 0.058(2) 0.036(2) 0.0005(18) -0.0123(18) -0.0171(18)
Si1 0.0252(7) 0.0278(7) 0.0366(9) -0.0041(6) -0.0023(6) -0.0072(6)
Si2 0.0328(7) 0.0272(7) 0.0308(8) -0.0003(6) -0.0041(6) -0.0131(6)
C1 0.027(3) 0.026(3) 0.029(3) -0.001(2) -0.008(2) -0.006(2)
C2 0.037(3) 0.029(3) 0.044(3) 0.005(2) -0.012(2) -0.015(2)
C3 0.059(4) 0.033(3) 0.057(4) 0.006(3) -0.018(3) -0.022(3)
C4 0.055(4) 0.048(4) 0.060(4) -0.002(3) -0.003(3) -0.034(3)
C5 0.033(3) 0.049(4) 0.092(5) -0.011(3) -0.007(3) -0.019(3)
C6 0.030(3) 0.029(3) 0.074(4) -0.005(3) -0.013(3) -0.007(2)
C7 0.035(3) 0.041(3) 0.055(4) -0.012(3) 0.004(3) -0.006(2)
C8 0.050(3) 0.042(3) 0.059(4) -0.001(3) -0.022(3) -0.014(3)
C9 0.034(3) 0.064(4) 0.073(4) -0.002(3) -0.009(3) -0.019(3)
C10 0.030(3) 0.031(3) 0.042(3) -0.005(2) -0.001(2) -0.007(2)
C11 0.040(3) 0.045(3) 0.051(4) -0.007(3) -0.004(3) -0.015(3)
C12 0.061(4) 0.051(4) 0.042(4) -0.009(3) -0.007(3) -0.014(3)
C13 0.062(4) 0.057(4) 0.037(4) 0.000(3) 0.015(3) -0.009(3)
C14 0.048(3) 0.060(4) 0.056(4) 0.009(3) 0.005(3) -0.024(3)
C15 0.040(3) 0.049(3) 0.042(4) -0.001(3) 0.002(3) -0.022(3)
C16 0.069(3) 0.086(3) 0.078(4) 0.034(3) -0.023(3) -0.028(3)
C17 0.074(4) 0.060(4) 0.100(6) 0.034(4) -0.032(4) -0.024(3)
C18 0.038(3) 0.064(4) 0.050(4) -0.021(3) 0.007(3) -0.014(3)
C19 0.041(3) 0.083(4) 0.117(6) 0.009(4) -0.020(4) -0.024(3)
C20 0.034(3) 0.028(3) 0.026(3) -0.002(2) 0.000(2) -0.011(2)
C21 0.035(3) 0.030(3) 0.039(3) 0.002(2) -0.010(2) -0.005(2)
C22 0.038(3) 0.055(4) 0.045(4) 0.002(3) -0.015(3) -0.013(3)
C23 0.050(3) 0.047(4) 0.043(4) 0.000(3) -0.016(3) 0.010(3)
C24 0.056(4) 0.031(3) 0.042(4) -0.003(3) -0.007(3) 0.002(3)
C25 0.039(3) 0.033(3) 0.033(3) -0.002(2) -0.004(2) -0.007(2)
C26 0.050(3) 0.033(3) 0.048(4) -0.004(2) -0.013(3) -0.015(2)
C27 0.069(4) 0.094(5) 0.063(4) 0.008(3) -0.008(3) -0.059(4)
C28 0.047(3) 0.047(3) 0.060(4) 0.000(3) 0.005(3) -0.016(3)
C29 0.039(3) 0.021(3) 0.034(3) -0.002(2) -0.009(2) -0.009(2)
C30 0.036(3) 0.031(3) 0.034(3) -0.004(2) -0.006(2) -0.005(2)
C31 0.062(4) 0.038(3) 0.030(3) -0.004(3) -0.001(3) -0.014(3)
C32 0.077(4) 0.047(3) 0.038(4) -0.001(3) -0.024(3) -0.026(3)
C33 0.056(4) 0.065(4) 0.047(4) 0.005(3) -0.026(3) -0.020(3)
C34 0.036(3) 0.053(3) 0.042(4) 0.001(3) -0.012(3) -0.014(2)
C35 0.064(4) 0.109(5) 0.074(5) -0.050(4) -0.017(4) -0.018(4)
C36 0.091(5) 0.135(6) 0.108(6) -0.012(5) -0.044(5) -0.059(5)
C37A 0.069(3) 0.086(3) 0.078(4) 0.034(3) -0.023(3) -0.028(3)
C38A 0.069(3) 0.086(3) 0.078(4) 0.034(3) -0.023(3) -0.028(3)
C37B 0.069(3) 0.086(3) 0.078(4) 0.034(3) -0.023(3) -0.028(3)
C38B 0.069(3) 0.086(3) 0.078(4) 0.034(3) -0.023(3) -0.028(3)

loop_
_atom_type_symbol
_atom_type_description
_atom_type_scat_dispersion_real
_atom_type_scat_dispersion_imag
_atom_type_scat_source
C C 0.0033 0.0016 'International Tables Vol C Tables 4.2.6.8 and 6.1.1.4'
H H 0.0000 0.0000 'International Tables Vol C Tables 4.2.6.8 and 6.1.1.4'
Li Li -0.0003 0.0001 'International Tables Vol C Tables 4.2.6.8 and 6.1.1.4'
N N 0.0061 0.0033 'International Tables Vol C Tables 4.2.6.8 and 6.1.1.4'
O O 0.0106 0.0060 'International Tables Vol C Tables 4.2.6.8 and 6.1.1.4'
Si Si 0.0817 0.0704 'International Tables Vol C Tables 4.2.6.8 and 6.1.1.4'

loop_
_geom_angle_atom_site_label_1
_geom_angle_atom_site_label_2
_geom_angle_atom_site_label_3
_geom_angle
_geom_angle_site_symmetry_1
_geom_angle_site_symmetry_3
_geom_angle_publ_flag
O1 Li1 N1 125.5(4) . . ?
O1 Li1 N4 117.7(3) . . ?
N1 Li1 N4 101.7(3) . . ?
O1 Li1 N5 114.3(4) . . ?
N1 Li1 N5 108.8(3) . . ?
N4 Li1 N5 78.9(3) . . ?
O2 Li2 N4 118.1(4) . . ?
O2 Li2 N1 122.4(4) . . ?
N4 Li2 N1 107.5(4) . . ?
O2 Li2 N2 110.8(4) . . ?
N4 Li2 N2 112.6(4) . . ?
N1 Li2 N2 79.1(3) . . ?
C1 N1 Si1 126.1(3) . . ?
C1 N1 Li2 128.3(3) . . ?
Si1 N1 Li2 94.1(3) . . ?
C1 N1 Li1 103.3(3) . . ?
Si1 N1 Li1 120.4(3) . . ?
Li2 N1 Li1 75.4(3) . . ?
C10 N2 Si1 126.0(3) . . ?
C10 N2 Li2 122.1(4) . . ?
Si1 N2 Li2 82.7(2) . . ?
C10 N2 H2B 107.7 . . ?
Si1 N2 H2B 107.7 . . ?
Li2 N2 H2B 107.7 . . ?
C8 N3 C9 109.9(4) . . ?
C8 N3 Si1 118.1(3) . . ?
C9 N3 Si1 118.1(3) . . ?
C20 N4 Si2 124.2(3) . . ?
C20 N4 Li2 108.5(3) . . ?
Si2 N4 Li2 118.5(3) . . ?
C20 N4 Li1 131.2(3) . . ?
Si2 N4 Li1 90.9(3) . . ?
Li2 N4 Li1 74.3(3) . . ?
C29 N5 Si2 123.3(3) . . ?
C29 N5 Li1 126.8(3) . . ?
Si2 N5 Li1 85.4(2) . . ?
C29 N5 H5A 106.2 . . ?
Si2 N5 H5A 106.2 . . ?
Li1 N5 H5A 106.2 . . ?
C27 N6 C28 112.0(4) . . ?
C27 N6 Si2 118.8(3) . . ?
C28 N6 Si2 118.3(3) . . ?
C16 O1 C18 112.3(4) . . ?
C16 O1 Li1 130.1(4) . . ?
C18 O1 Li1 116.7(3) . . ?
C37B O2 C35 92.0(7) . . ?
C37B O2 C37A 36.4(8) . . ?
C35 O2 C37A 118.6(6) . . ?
C37B O2 Li2 138.8(9) . . ?
C35 O2 Li2 118.3(4) . . ?
C37A O2 Li2 123.1(5) . . ?
N1 Si1 N3 111.98(18) . . ?
N1 Si1 N2 103.96(16) . . ?
N3 Si1 N2 103.13(18) . . ?
N1 Si1 C7 117.27(19) . . ?
N3 Si1 C7 109.67(19) . . ?
N2 Si1 C7 109.7(2) . . ?
N4 Si2 N6 111.75(19) . . ?
N4 Si2 N5 104.27(16) . . ?
N6 Si2 N5 104.86(17) . . ?
N4 Si2 C26 116.50(18) . . ?
N6 Si2 C26 111.30(19) . . ?
N5 Si2 C26 107.11(19) . . ?
C2 C1 N1 126.1(4) . . ?
C2 C1 C6 114.9(4) . . ?
N1 C1 C6 119.0(4) . . ?
C3 C2 C1 122.4(4) . . ?
C3 C2 H2A 118.8 . . ?
C1 C2 H2A 118.8 . . ?
C4 C3 C2 121.5(4) . . ?
C4 C3 H3 119.3 . . ?
C2 C3 H3 119.3 . . ?
C3 C4 C5 117.7(4) . . ?
C3 C4 H4 121.1 . . ?
C5 C4 H4 121.1 . . ?
C6 C5 C4 120.8(5) . . ?
C6 C5 H5 119.6 . . ?
C4 C5 H5 119.6 . . ?
C5 C6 C1 122.7(4) . . ?
C5 C6 H6 118.7 . . ?
C1 C6 H6 118.7 . . ?
Si1 C7 H7A 109.5 . . ?
Si1 C7 H7B 109.5 . . ?
H7A C7 H7B 109.5 . . ?
Si1 C7 H7C 109.5 . . ?
H7A C7 H7C 109.5 . . ?
H7B C7 H7C 109.5 . . ?
N3 C8 H8A 109.5 . . ?
N3 C8 H8B 109.5 . . ?
H8A C8 H8B 109.5 . . ?
N3 C8 H8C 109.5 . . ?
H8A C8 H8C 109.5 . . ?
H8B C8 H8C 109.5 . . ?
N3 C9 H9A 109.5 . . ?
N3 C9 H9B 109.5 . . ?
H9A C9 H9B 109.5 . . ?
N3 C9 H9C 109.5 . . ?
H9A C9 H9C 109.5 . . ?
H9B C9 H9C 109.5 . . ?
C11 C10 C15 118.0(5) . . ?
C11 C10 N2 121.7(4) . . ?
C15 C10 N2 120.3(4) . . ?
C12 C11 C10 121.2(5) . . ?
C12 C11 H11 119.4 . . ?
C10 C11 H11 119.4 . . ?
C11 C12 C13 120.5(5) . . ?
C11 C12 H12 119.8 . . ?
C13 C12 H12 119.8 . . ?
C14 C13 C12 119.2(5) . . ?
C14 C13 H13 120.4 . . ?
C12 C13 H13 120.4 . . ?
C13 C14 C15 120.8(5) . . ?
C13 C14 H14 119.6 . . ?
C15 C14 H14 119.6 . . ?
C14 C15 C10 120.4(5) . . ?
C14 C15 H15 119.8 . . ?
C10 C15 H15 119.8 . . ?
O1 C16 C17 114.3(5) . . ?
O1 C16 H16A 108.7 . . ?
C17 C16 H16A 108.7 . . ?
O1 C16 H16B 108.7 . . ?
C17 C16 H16B 108.7 . . ?
H16A C16 H16B 107.6 . . ?
C16 C17 H17A 109.5 . . ?
C16 C17 H17B 109.5 . . ?
H17A C17 H17B 109.5 . . ?
C16 C17 H17C 109.5 . . ?
H17A C17 H17C 109.5 . . ?
H17B C17 H17C 109.5 . . ?
O1 C18 C19 113.4(4) . . ?
O1 C18 H18A 108.9 . . ?
C19 C18 H18A 108.9 . . ?
O1 C18 H18B 108.9 . . ?
C19 C18 H18B 108.9 . . ?
H18A C18 H18B 107.7 . . ?
C18 C19 H19A 109.5 . . ?
C18 C19 H19B 109.5 . . ?
H19A C19 H19B 109.5 . . ?
C18 C19 H19C 109.5 . . ?
H19A C19 H19C 109.5 . . ?
H19B C19 H19C 109.5 . . ?
C21 C20 N4 119.8(4) . . ?
C21 C20 C25 115.1(4) . . ?
N4 C20 C25 125.1(4) . . ?
C22 C21 C20 122.6(4) . . ?
C22 C21 H21 118.7 . . ?
C20 C21 H21 118.7 . . ?
C23 C22 C21 120.1(5) . . ?
C23 C22 H22 119.9 . . ?
C21 C22 H22 119.9 . . ?
C24 C23 C22 118.6(5) . . ?
C24 C23 H23 120.7 . . ?
C22 C23 H23 120.7 . . ?
C25 C24 C23 121.1(5) . . ?
C25 C24 H24 119.4 . . ?
C23 C24 H24 119.4 . . ?
C24 C25 C20 122.4(5) . . ?
C24 C25 H25 118.8 . . ?
C20 C25 H25 118.8 . . ?
Si2 C26 H26A 109.5 . . ?
Si2 C26 H26B 109.5 . . ?
H26A C26 H26B 109.5 . . ?
Si2 C26 H26C 109.5 . . ?
H26A C26 H26C 109.5 . . ?
H26B C26 H26C 109.5 . . ?
N6 C27 H27A 109.5 . . ?
N6 C27 H27B 109.5 . . ?
H27A C27 H27B 109.5 . . ?
N6 C27 H27C 109.5 . . ?
H27A C27 H27C 109.5 . . ?
H27B C27 H27C 109.5 . . ?
N6 C28 H28A 109.5 . . ?
N6 C28 H28B 109.5 . . ?
H28A C28 H28B 109.5 . . ?
N6 C28 H28C 109.5 . . ?
H28A C28 H28C 109.5 . . ?
H28B C28 H28C 109.5 . . ?
C34 C29 C30 116.8(4) . . ?
C34 C29 N5 122.0(4) . . ?
C30 C29 N5 121.2(4) . . ?
C31 C30 C29 121.7(4) . . ?
C31 C30 H30 119.2 . . ?
C29 C30 H30 119.2 . . ?
C30 C31 C32 120.3(5) . . ?
C30 C31 H31 119.8 . . ?
C32 C31 H31 119.8 . . ?
C31 C32 C33 119.2(5) . . ?
C31 C32 H32 120.4 . . ?
C33 C32 H32 120.4 . . ?
C34 C33 C32 120.0(5) . . ?
C34 C33 H33 120.0 . . ?
C32 C33 H33 120.0 . . ?
C33 C34 C29 122.0(5) . . ?
C33 C34 H34 119.0 . . ?
C29 C34 H34 119.0 . . ?
O2 C35 C36 114.3(5) . . ?
O2 C35 H35A 108.7 . . ?
C36 C35 H35A 108.7 . . ?
O2 C35 H35B 108.7 . . ?
C36 C35 H35B 108.7 . . ?
H35A C35 H35B 107.6 . . ?
C35 C36 H36A 109.5 . . ?
C35 C36 H36B 109.5 . . ?
H36A C36 H36B 109.5 . . ?
C35 C36 H36C 109.5 . . ?
H36A C36 H36C 109.5 . . ?
H36B C36 H36C 109.5 . . ?
C38A C37A O2 112.4(6) . . ?
C38A C37A H37A 109.1 . . ?
O2 C37A H37A 109.1 . . ?
C38A C37A H37B 109.1 . . ?
O2 C37A H37B 109.1 . . ?
H37A C37A H37B 107.9 . . ?
C37A C38A H38A 109.5 . . ?
C37A C38A H38B 109.5 . . ?
H38A C38A H38B 109.5 . . ?
C37A C38A H38C 109.5 . . ?
H38A C38A H38C 109.5 . . ?
H38B C38A H38C 109.5 . . ?
O2 C37B C38B 87.5(12) . . ?
O2 C37B H37C 114.1 . . ?
C38B C37B H37C 114.1 . . ?
O2 C37B H37D 114.1 . . ?
C38B C37B H37D 114.1 . . ?
H37C C37B H37D 111.3 . . ?
C37B C38B H38D 109.5 . . ?
C37B C38B H38E 109.5 . . ?
H38D C38B H38E 109.5 . . ?
C37B C38B H38F 109.5 . . ?
H38D C38B H38F 109.5 . . ?
H38E C38B H38F 109.5 . . ?

loop_
_geom_bond_atom_site_label_1
_geom_bond_atom_site_label_2
_geom_bond_distance
_geom_bond_site_symmetry_2
_geom_bond_publ_flag
Li1 O1 1.969(7) . ?
Li1 N1 2.110(7) . ?
Li1 N4 2.091(8) . ?
Li1 N5 2.197(8) . ?
Li2 O2 1.999(9) . ?
Li2 N4 2.057(9) . ?
Li2 N1 1.983(8) . ?
Li2 N2 2.266(8) . ?
N1 C1 1.395(5) . ?
N1 Si1 1.682(3) . ?
N2 C10 1.417(5) . ?
N2 Si1 1.764(4) . ?
N2 H2B 0.9100 . ?
N3 C8 1.465(5) . ?
N3 C9 1.468(5) . ?
N3 Si1 1.737(4) . ?
N4 C20 1.398(5) . ?
N4 Si2 1.685(3) . ?
N5 C29 1.419(5) . ?
N5 Si2 1.769(3) . ?
N5 H5A 0.9100 . ?
N6 C27 1.458(5) . ?
N6 C28 1.458(6) . ?
N6 Si2 1.736(4) . ?
O1 C16 1.410(5) . ?
O1 C18 1.432(5) . ?
O2 C37B 1.607(17) . ?
O2 C35 1.411(6) . ?
O2 C37A 1.474(7) . ?
Si1 C7 1.867(4) . ?
Si2 C26 1.858(4) . ?
C1 C2 1.395(5) . ?
C1 C6 1.399(5) . ?
C2 C3 1.378(5) . ?
C2 H2A 0.9300 . ?
C3 C4 1.369(6) . ?
C3 H3 0.9300 . ?
C4 C5 1.381(6) . ?
C4 H4 0.9300 . ?
C5 C6 1.377(6) . ?
C5 H5 0.9300 . ?
C6 H6 0.9300 . ?
C7 H7A 0.9600 . ?
C7 H7B 0.9600 . ?
C7 H7C 0.9600 . ?
C8 H8A 0.9600 . ?
C8 H8B 0.9600 . ?
C8 H8C 0.9600 . ?
C9 H9A 0.9600 . ?
C9 H9B 0.9600 . ?
C9 H9C 0.9600 . ?
C10 C11 1.381(6) . ?
C10 C15 1.389(6) . ?
C11 C12 1.377(6) . ?
C11 H11 0.9300 . ?
C12 C13 1.378(7) . ?
C12 H12 0.9300 . ?
C13 C14 1.363(7) . ?
C13 H13 0.9300 . ?
C14 C15 1.388(6) . ?
C14 H14 0.9300 . ?
C15 H15 0.9300 . ?
C16 C17 1.417(6) . ?
C16 H16A 0.9700 . ?
C16 H16B 0.9700 . ?
C17 H17A 0.9600 . ?
C17 H17B 0.9600 . ?
C17 H17C 0.9600 . ?
C18 C19 1.512(6) . ?
C18 H18A 0.9700 . ?
C18 H18B 0.9700 . ?
C19 H19A 0.9600 . ?
C19 H19B 0.9600 . ?
C19 H19C 0.9600 . ?
C20 C21 1.397(5) . ?
C20 C25 1.412(5) . ?
C21 C22 1.386(6) . ?
C21 H21 0.9300 . ?
C22 C23 1.387(6) . ?
C22 H22 0.9300 . ?
C23 C24 1.372(6) . ?
C23 H23 0.9300 . ?
C24 C25 1.369(6) . ?
C24 H24 0.9300 . ?
C25 H25 0.9300 . ?
C26 H26A 0.9600 . ?
C26 H26B 0.9600 . ?
C26 H26C 0.9600 . ?
C27 H27A 0.9600 . ?
C27 H27B 0.9600 . ?
C27 H27C 0.9600 . ?
C28 H28A 0.9600 . ?
C28 H28B 0.9600 . ?
C28 H28C 0.9600 . ?
C29 C34 1.382(6) . ?
C29 C30 1.390(5) . ?
C30 C31 1.370(6) . ?
C30 H30 0.9300 . ?
C31 C32 1.375(6) . ?
C31 H31 0.9300 . ?
C32 C33 1.374(6) . ?
C32 H32 0.9300 . ?
C33 C34 1.375(6) . ?
C33 H33 0.9300 . ?
C34 H34 0.9300 . ?
C35 C36 1.500(7) . ?
C35 H35A 0.9700 . ?
C35 H35B 0.9700 . ?
C36 H36A 0.9600 . ?
C36 H36B 0.9600 . ?
C36 H36C 0.9600 . ?
C37A C38A 1.462(8) . ?
C37A H37A 0.9700 . ?
C37A H37B 0.9700 . ?
C38A H38A 0.9600 . ?
C38A H38B 0.9600 . ?
C38A H38C 0.9600 . ?
C37B C38B 1.633(18) . ?
C37B H37C 0.9700 . ?
C37B H37D 0.9700 . ?
C38B H38D 0.9600 . ?
C38B H38E 0.9600 . ?
C38B H38F 0.9600 . ?

loop_
_geom_torsion_atom_site_label_1
_geom_torsion_atom_site_label_2
_geom_torsion_atom_site_label_3
_geom_torsion_atom_site_label_4
_geom_torsion
_geom_torsion_site_symmetry_1
_geom_torsion_site_symmetry_2
_geom_torsion_site_symmetry_3
_geom_torsion_site_symmetry_4
_geom_torsion_publ_flag
O2 Li2 N1 C1 38.3(7) . . . . ?
N4 Li2 N1 C1 -103.4(5) . . . . ?
N2 Li2 N1 C1 146.1(4) . . . . ?
O2 Li2 N1 Si1 -105.8(4) . . . . ?
N4 Li2 N1 Si1 112.5(3) . . . . ?
N2 Li2 N1 Si1 2.0(2) . . . . ?
O2 Li2 N1 Li1 133.9(5) . . . . ?
N4 Li2 N1 Li1 -7.8(3) . . . . ?
N2 Li2 N1 Li1 -118.3(3) . . . . ?
O1 Li1 N1 C1 -2.8(5) . . . . ?
N4 Li1 N1 C1 134.1(3) . . . . ?
N5 Li1 N1 C1 -143.8(3) . . . . ?
O1 Li1 N1 Si1 144.4(4) . . . . ?
N4 Li1 N1 Si1 -78.7(4) . . . . ?
N5 Li1 N1 Si1 3.5(4) . . . . ?
O1 Li1 N1 Li2 -129.4(5) . . . . ?
N4 Li1 N1 Li2 7.5(3) . . . . ?
N5 Li1 N1 Li2 89.7(4) . . . . ?
O2 Li2 N2 C10 -9.6(5) . . . . ?
N4 Li2 N2 C10 125.2(4) . . . . ?
N1 Li2 N2 C10 -130.3(4) . . . . ?
O2 Li2 N2 Si1 118.8(3) . . . . ?
N4 Li2 N2 Si1 -106.5(4) . . . . ?
N1 Li2 N2 Si1 -1.9(2) . . . . ?
O2 Li2 N4 C20 -6.8(5) . . . . ?
N1 Li2 N4 C20 136.8(3) . . . . ?
N2 Li2 N4 C20 -138.0(4) . . . . ?
O2 Li2 N4 Si2 142.0(3) . . . . ?
N1 Li2 N4 Si2 -74.4(4) . . . . ?
N2 Li2 N4 Si2 10.8(5) . . . . ?
O2 Li2 N4 Li1 -135.7(5) . . . . ?
N1 Li2 N4 Li1 8.0(3) . . . . ?
N2 Li2 N4 Li1 93.2(4) . . . . ?
O1 Li1 N4 C20 32.7(7) . . . . ?
N1 Li1 N4 C20 -108.3(4) . . . . ?
N5 Li1 N4 C20 144.5(4) . . . . ?
O1 Li1 N4 Si2 -106.8(4) . . . . ?
N1 Li1 N4 Si2 112.1(3) . . . . ?
N5 Li1 N4 Si2 4.95(19) . . . . ?
O1 Li1 N4 Li2 133.8(5) . . . . ?
N1 Li1 N4 Li2 -7.3(3) . . . . ?
N5 Li1 N4 Li2 -114.4(3) . . . . ?
O1 Li1 N5 C29 -18.0(5) . . . . ?
N1 Li1 N5 C29 127.7(4) . . . . ?
N4 Li1 N5 C29 -133.6(4) . . . . ?
O1 Li1 N5 Si2 110.8(3) . . . . ?
N1 Li1 N5 Si2 -103.5(3) . . . . ?
N4 Li1 N5 Si2 -4.73(19) . . . . ?
N1 Li1 O1 C16 -61.5(7) . . . . ?
N4 Li1 O1 C16 167.6(5) . . . . ?
N5 Li1 O1 C16 77.6(6) . . . . ?
N1 Li1 O1 C18 130.9(4) . . . . ?
N4 Li1 O1 C18 0.0(6) . . . . ?
N5 Li1 O1 C18 -90.0(4) . . . . ?
N4 Li2 O2 C37B -86.9(17) . . . . ?
N1 Li2 O2 C37B 135.2(16) . . . . ?
N2 Li2 O2 C37B 45.1(17) . . . . ?
N4 Li2 O2 C35 140.7(4) . . . . ?
N1 Li2 O2 C35 2.8(6) . . . . ?
N2 Li2 O2 C35 -87.3(5) . . . . ?
N4 Li2 O2 C37A -42.5(6) . . . . ?
N1 Li2 O2 C37A 179.6(5) . . . . ?
N2 Li2 O2 C37A 89.5(5) . . . . ?
C1 N1 Si1 N3 101.5(4) . . . . ?
Li2 N1 Si1 N3 -113.3(3) . . . . ?
Li1 N1 Si1 N3 -37.8(3) . . . . ?
C1 N1 Si1 N2 -147.8(3) . . . . ?
Li2 N1 Si1 N2 -2.6(3) . . . . ?
Li1 N1 Si1 N2 72.9(3) . . . . ?
C1 N1 Si1 C7 -26.5(4) . . . . ?
Li2 N1 Si1 C7 118.6(3) . . . . ?
Li1 N1 Si1 C7 -165.8(3) . . . . ?
C8 N3 Si1 N1 -53.2(3) . . . . ?
C9 N3 Si1 N1 170.5(3) . . . . ?
C8 N3 Si1 N2 -164.4(3) . . . . ?
C9 N3 Si1 N2 59.3(3) . . . . ?
C8 N3 Si1 C7 78.8(3) . . . . ?
C9 N3 Si1 C7 -57.5(4) . . . . ?
C10 N2 Si1 N1 127.0(4) . . . . ?
Li2 N2 Si1 N1 2.3(3) . . . . ?
C10 N2 Si1 N3 -116.0(4) . . . . ?
Li2 N2 Si1 N3 119.3(3) . . . . ?
C10 N2 Si1 C7 0.8(4) . . . . ?
Li2 N2 Si1 C7 -123.9(3) . . . . ?
C20 N4 Si2 N6 97.2(3) . . . . ?
Li2 N4 Si2 N6 -46.3(3) . . . . ?
Li1 N4 Si2 N6 -119.0(2) . . . . ?
C20 N4 Si2 N5 -150.0(3) . . . . ?
Li2 N4 Si2 N5 66.4(3) . . . . ?
Li1 N4 Si2 N5 -6.2(2) . . . . ?
C20 N4 Si2 C26 -32.3(4) . . . . ?
Li2 N4 Si2 C26 -175.8(3) . . . . ?
Li1 N4 Si2 C26 111.5(3) . . . . ?
C27 N6 Si2 N4 170.3(3) . . . . ?
C28 N6 Si2 N4 -48.3(4) . . . . ?
C27 N6 Si2 N5 58.0(4) . . . . ?
C28 N6 Si2 N5 -160.6(3) . . . . ?
C27 N6 Si2 C26 -57.5(4) . . . . ?
C28 N6 Si2 C26 83.9(4) . . . . ?
C29 N5 Si2 N4 137.7(3) . . . . ?
Li1 N5 Si2 N4 6.0(2) . . . . ?
C29 N5 Si2 N6 -104.7(3) . . . . ?
Li1 N5 Si2 N6 123.5(2) . . . . ?
C29 N5 Si2 C26 13.7(4) . . . . ?
Li1 N5 Si2 C26 -118.1(2) . . . . ?
Si1 N1 C1 C2 -24.2(6) . . . . ?
Li2 N1 C1 C2 -157.8(5) . . . . ?
Li1 N1 C1 C2 120.4(5) . . . . ?
Si1 N1 C1 C6 157.0(3) . . . . ?
Li2 N1 C1 C6 23.5(6) . . . . ?
Li1 N1 C1 C6 -58.3(5) . . . . ?
N1 C1 C2 C3 -179.3(4) . . . . ?
C6 C1 C2 C3 -0.5(7) . . . . ?
C1 C2 C3 C4 1.1(8) . . . . ?
C2 C3 C4 C5 -1.2(8) . . . . ?
C3 C4 C5 C6 0.9(8) . . . . ?
C4 C5 C6 C1 -0.5(8) . . . . ?
C2 C1 C6 C5 0.3(7) . . . . ?
N1 C1 C6 C5 179.1(4) . . . . ?
Si1 N2 C10 C11 -53.9(6) . . . . ?
Li2 N2 C10 C11 51.9(6) . . . . ?
Si1 N2 C10 C15 126.3(4) . . . . ?
Li2 N2 C10 C15 -127.9(4) . . . . ?
C15 C10 C11 C12 0.8(7) . . . . ?
N2 C10 C11 C12 -179.0(4) . . . . ?
C10 C11 C12 C13 -0.3(8) . . . . ?
C11 C12 C13 C14 0.1(8) . . . . ?
C12 C13 C14 C15 -0.4(8) . . . . ?
C13 C14 C15 C10 1.0(8) . . . . ?
C11 C10 C15 C14 -1.2(7) . . . . ?
N2 C10 C15 C14 178.7(4) . . . . ?
C18 O1 C16 C17 161.2(5) . . . . ?
Li1 O1 C16 C17 -6.8(9) . . . . ?
C16 O1 C18 C19 70.3(6) . . . . ?
Li1 O1 C18 C19 -120.0(5) . . . . ?
Si2 N4 C20 C21 157.6(3) . . . . ?
Li2 N4 C20 C21 -55.8(5) . . . . ?
Li1 N4 C20 C21 29.2(6) . . . . ?
Si2 N4 C20 C25 -23.4(6) . . . . ?
Li2 N4 C20 C25 123.2(5) . . . . ?
Li1 N4 C20 C25 -151.7(4) . . . . ?
N4 C20 C21 C22 179.6(4) . . . . ?
C25 C20 C21 C22 0.5(6) . . . . ?
C20 C21 C22 C23 -0.3(7) . . . . ?
C21 C22 C23 C24 0.0(7) . . . . ?
C22 C23 C24 C25 -0.1(7) . . . . ?
C23 C24 C25 C20 0.4(7) . . . . ?
C21 C20 C25 C24 -0.5(6) . . . . ?
N4 C20 C25 C24 -179.6(4) . . . . ?
Si2 N5 C29 C34 110.0(4) . . . . ?
Li1 N5 C29 C34 -138.2(4) . . . . ?
Si2 N5 C29 C30 -70.2(5) . . . . ?
Li1 N5 C29 C30 41.6(6) . . . . ?
C34 C29 C30 C31 -2.1(6) . . . . ?
N5 C29 C30 C31 178.1(4) . . . . ?
C29 C30 C31 C32 0.5(7) . . . . ?
C30 C31 C32 C33 1.7(7) . . . . ?
C31 C32 C33 C34 -2.0(7) . . . . ?
C32 C33 C34 C29 0.3(7) . . . . ?
C30 C29 C34 C33 1.8(7) . . . . ?
N5 C29 C34 C33 -178.5(4) . . . . ?
C37B O2 C35 C36 92.0(13) . . . . ?
C37A O2 C35 C36 65.9(7) . . . . ?
Li2 O2 C35 C36 -117.1(5) . . . . ?
C37B O2 C37A C38A 52.4(15) . . . . ?
C35 O2 C37A C38A 100.1(9) . . . . ?
Li2 O2 C37A C38A -76.7(10) . . . . ?
C35 O2 C37B C38B -175.8(18) . . . . ?
C37A O2 C37B C38B -36.4(12) . . . . ?
Li2 O2 C37B C38B 45(3) . . . . ?
